data_4341658
loop_
_publ_author_name
'Treadwell, LaRico J'
'Watkins-Curry, Pilanda'
'McAlpin, Jacob D.'
'Rebar, Drew J.'
'Hebert, Jessica K.'
'DiTusa, John F.'
'Chan, Julia Y.'

_publ_section_title
;
 Investigation of Mn, Fe, and Ni Incorporation in CeCo2Al8.
;
_journal_issue 3
_journal_name_full 'Inorganic chemistry'
_journal_page_first 963
_journal_page_last 968
_journal_paper_doi 10.1021/ic502356t
_journal_volume 54
_journal_year 2015
_chemical_formula_moiety 'Al8 Ce Co2'
_chemical_formula_sum 'Al8 Ce Co2'
_chemical_formula_weight 473.82
_chemical_name_systematic
; 
 ? 
;
_space_group_IT_number 55
_symmetry_cell_setting orthorhombic
_symmetry_space_group_name_Hall '-P 2 2ab'
_symmetry_space_group_name_H-M 'P b a m'
_atom_sites_solution_primary direct
_atom_sites_solution_secondary difmap
_audit_creation_method SHELXL-97
_audit_update_record
;
2014-10-27 # Formatted by publCIF
;
_cell_angle_alpha 90.00
_cell_angle_beta 90.00
_cell_angle_gamma 90.00
_cell_formula_units_Z 4
_cell_length_a 12.4720(10)
_cell_length_b 14.3870(15)
_cell_length_c 4.022(3)
_cell_measurement_temperature 293(2)
_cell_volume 721.7(5)
_computing_cell_refinement 'Denzo and Scalepack (Otwinski & Minor 1997)'
_computing_data_collection 'Collect (Nonius 1999)'
_computing_data_reduction 'Denzo and Scalepack (Otwinski & Minor 1997)'
_computing_molecular_graphics 'Crystal Maker'
_computing_publication_material Publcif
_computing_structure_refinement 'SHELXL-97 (Sheldrick, 1997)'
_computing_structure_solution 'SHELXS-97 (Sheldrick, 1990)'
_diffrn_ambient_temperature 293(2)
_diffrn_measured_fraction_theta_full 0.996
_diffrn_measured_fraction_theta_max 0.996
_diffrn_measurement_device_type 'Nonius Kappa CCD'
_diffrn_measurement_method '\f and \w scans'
_diffrn_radiation_monochromator graphite
_diffrn_radiation_source 'fine-focus sealed tube'
_diffrn_radiation_type MoK\a
_diffrn_radiation_wavelength 0.71073
_diffrn_reflns_av_R_equivalents 0.0243
_diffrn_reflns_av_sigmaI/netI 0.0289
_diffrn_reflns_limit_h_max 17
_diffrn_reflns_limit_h_min -17
_diffrn_reflns_limit_k_max 20
_diffrn_reflns_limit_k_min -20
_diffrn_reflns_limit_l_max 5
_diffrn_reflns_limit_l_min -5
_diffrn_reflns_number 2190
_diffrn_reflns_theta_full 31.01
_diffrn_reflns_theta_max 31.01
_diffrn_reflns_theta_min 3.27
_exptl_absorpt_coefficient_mu 11.613
_exptl_absorpt_correction_T_max 0.706
_exptl_absorpt_correction_T_min 0.665
_exptl_absorpt_correction_type multi-scan
_exptl_absorpt_process_details 'HKL scalepack (Otwinski & Minor, 1997)'
_exptl_crystal_colour silver
_exptl_crystal_density_diffrn 4.361
_exptl_crystal_density_method 'not measured'
_exptl_crystal_description Fragment
_exptl_crystal_F_000 864
_exptl_crystal_size_max 0.04
_exptl_crystal_size_mid 0.03
_exptl_crystal_size_min 0.03
_refine_diff_density_max 1.221
_refine_diff_density_min -2.014
_refine_diff_density_rms 0.254
_refine_ls_extinction_coef 0.0048(2)
_refine_ls_extinction_expression Fc^*^=kFc[1+0.001xFc^2^\l^3^/sin(2\q)]^-1/4^
_refine_ls_extinction_method SHELXL
_refine_ls_goodness_of_fit_ref 0.988
_refine_ls_matrix_type full
_refine_ls_number_parameters 70
_refine_ls_number_reflns 1296
_refine_ls_number_restraints 0
_refine_ls_restrained_S_all 0.988
_refine_ls_R_factor_all 0.0314
_refine_ls_R_factor_gt 0.0255
_refine_ls_shift/su_max 0.001
_refine_ls_shift/su_mean 0.000
_refine_ls_structure_factor_coef Fsqd
_refine_ls_weighting_details 'calc w=1/[\s^2^(Fo^2^)+(0.0243P)^2^+3.6274P] where P=(Fo^2^+2Fc^2^)/3'
_refine_ls_weighting_scheme calc
_refine_ls_wR_factor_gt 0.0560
_refine_ls_wR_factor_ref 0.0592
_reflns_number_gt 1141
_reflns_number_total 1296
_reflns_threshold_expression >2sigma(I)
_cod_data_source_file ic502356t_si_002.cif
_cod_data_source_block shelx
_cod_depositor_comments
;
The following automatic conversions were performed:

'_symmetry_cell_setting' value 'Orthorhombic' changed to
'orthorhombic' according to
/home/saulius/struct/COD-crude-data--automatic-downloads/rss-feeds/ACS/lib/dictionaries/cif_core.dic
dictionary named 'cif_core.dic' version 2.4.2 from
2011-04-26.

'_exptl_absorpt_correction_type' value 'Multi-scan'
changed to 'multi-scan' according to
/home/saulius/struct/COD-crude-data--automatic-downloads/rss-feeds/ACS/lib/dictionaries/cif_core.dic
dictionary named 'cif_core.dic' version 2.4.2 from 2011-04-26.

Automatic conversion script
Id: cif_fix_values 2935 2014-11-11 08:27:57Z andrius 

 Adding full bibliography for 4341656--4341665.cif.
;
_cod_original_sg_symbol_H-M Pbam
_cod_database_code 4341658

loop_
_symmetry_equiv_pos_as_xyz
'x, y, z'
'-x, -y, z'
'x+1/2, -y+1/2, -z'
'-x+1/2, y+1/2, -z'
'-x, -y, -z'
'x, y, -z'
'-x-1/2, y-1/2, z'
'x-1/2, -y-1/2, z'

loop_
_atom_site_label
_atom_site_type_symbol
_atom_site_fract_x
_atom_site_fract_y
_atom_site_fract_z
_atom_site_U_iso_or_equiv
_atom_site_adp_type
_atom_site_occupancy
_atom_site_symmetry_multiplicity
_atom_site_calc_flag
_atom_site_refinement_flags
Ce1 Ce 0.340381(19) 0.318394(17) 0.0000 0.00852(9) Uani 1 2 d S
Co2 Co 0.15166(4) 0.09648(4) 0.0000 0.00580(13) Uani 1 2 d S
Co1 Co 0.03488(5) 0.40562(4) 0.0000 0.00709(13) Uani 1 2 d S
Al8 Al 0.0000 0.5000 0.5000 0.0078(4) Uani 1 4 d S
Al9 Al 0.0000 0.0000 0.0000 0.0084(4) Uani 1 4 d S
Al2 Al 0.15953(10) 0.37925(9) 0.5000 0.0077(3) Uani 1 2 d S
Al5 Al 0.45285(11) 0.17947(9) 0.5000 0.0071(3) Uani 1 2 d S
Al3 Al 0.23624(11) 0.17249(9) 0.5000 0.0079(3) Uani 1 2 d S
Al4 Al 0.33140(11) 0.49140(9) 0.5000 0.0082(3) Uani 1 2 d S
Al1 Al 0.02558(11) 0.13180(9) 0.5000 0.0076(3) Uani 1 2 d S
Al7 Al 0.33993(10) 0.04452(9) 0.0000 0.0098(3) Uani 1 2 d S
Al6 Al 0.09585(10) 0.25276(8) 0.0000 0.0080(3) Uani 1 2 d S

loop_
_atom_site_aniso_label
_atom_site_aniso_U_11
_atom_site_aniso_U_22
_atom_site_aniso_U_33
_atom_site_aniso_U_23
_atom_site_aniso_U_13
_atom_site_aniso_U_12
Ce1 0.00831(14) 0.01134(13) 0.00592(14) 0.000 0.000 -0.00099(8)
Co2 0.0065(3) 0.0057(2) 0.0051(3) 0.000 0.000 -0.00008(19)
Co1 0.0083(3) 0.0070(2) 0.0060(3) 0.000 0.000 0.0006(2)
Al8 0.0110(8) 0.0060(7) 0.0064(9) 0.000 0.000 0.0008(6)
Al9 0.0080(8) 0.0082(8) 0.0090(9) 0.000 0.000 -0.0007(6)
Al2 0.0068(6) 0.0087(6) 0.0075(7) 0.000 0.000 0.0005(4)
Al5 0.0059(6) 0.0079(5) 0.0077(7) 0.000 0.000 0.0006(4)
Al3 0.0067(6) 0.0097(6) 0.0071(7) 0.000 0.000 -0.0017(4)
Al4 0.0096(6) 0.0073(5) 0.0075(6) 0.000 0.000 -0.0018(4)
Al1 0.0081(6) 0.0085(5) 0.0062(6) 0.000 0.000 0.0005(5)
Al7 0.0073(6) 0.0129(6) 0.0092(7) 0.000 0.000 0.0023(5)
Al6 0.0095(6) 0.0064(5) 0.0080(6) 0.000 0.000 0.0006(4)

loop_
_atom_type_symbol
_atom_type_description
_atom_type_scat_dispersion_real
_atom_type_scat_dispersion_imag
_atom_type_scat_source
Ce Ce -0.2486 2.6331 'International Tables Vol C Tables 4.2.6.8 and 6.1.1.4'
Co Co 0.3494 0.9721 'International Tables Vol C Tables 4.2.6.8 and 6.1.1.4'
Al Al 0.0645 0.0514 'International Tables Vol C Tables 4.2.6.8 and 6.1.1.4'

loop_
_geom_angle_atom_site_label_1
_geom_angle_atom_site_label_2
_geom_angle_atom_site_label_3
_geom_angle
_geom_angle_site_symmetry_1
_geom_angle_site_symmetry_3
Al1 Ce1 Al1 79.49(5) 3_556 3
Al1 Ce1 Al2 150.67(4) 3_556 1_554
Al1 Ce1 Al2 93.12(4) 3 1_554
Al1 Ce1 Al2 93.12(4) 3_556 .
Al1 Ce1 Al2 150.67(4) 3 .
Al2 Ce1 Al2 79.46(5) 1_554 .
Al1 Ce1 Al5 53.97(4) 3_556 .
Al1 Ce1 Al5 102.99(4) 3 .
Al2 Ce1 Al5 154.17(4) 1_554 .
Al2 Ce1 Al5 95.01(4) . .
Al1 Ce1 Al5 102.99(4) 3_556 1_554
Al1 Ce1 Al5 53.97(3) 3 1_554
Al2 Ce1 Al5 95.01(4) 1_554 1_554
Al2 Ce1 Al5 154.17(4) . 1_554
Al5 Ce1 Al5 78.95(5) . 1_554
Al1 Ce1 Al3 92.63(4) 3_556 .
Al1 Ce1 Al3 148.61(4) 3 .
Al2 Ce1 Al3 107.14(4) 1_554 .
Al2 Ce1 Al3 59.16(4) . .
Al5 Ce1 Al3 50.42(4) . .
Al5 Ce1 Al3 99.55(4) 1_554 .
Al1 Ce1 Al3 148.61(4) 3_556 1_554
Al1 Ce1 Al3 92.63(4) 3 1_554
Al2 Ce1 Al3 59.16(4) 1_554 1_554
Al2 Ce1 Al3 107.14(4) . 1_554
Al5 Ce1 Al3 99.55(4) . 1_554
Al5 Ce1 Al3 50.42(4) 1_554 1_554
Al3 Ce1 Al3 78.34(5) . 1_554
Al1 Ce1 Al6 140.25(2) 3_556 .
Al1 Ce1 Al6 140.25(2) 3 .
Al2 Ce1 Al6 52.95(3) 1_554 .
Al2 Ce1 Al6 52.95(3) . .
Al5 Ce1 Al6 103.69(3) . .
Al5 Ce1 Al6 103.69(3) 1_554 .
Al3 Ce1 Al6 54.22(3) . .
Al3 Ce1 Al6 54.22(3) 1_554 .
Al1 Ce1 Al4 104.49(4) 3_556 1_554
Al1 Ce1 Al4 56.43(4) 3 1_554
Al2 Ce1 Al4 49.99(4) 1_554 1_554
Al2 Ce1 Al4 99.21(4) . 1_554
Al5 Ce1 Al4 154.95(4) . 1_554
Al5 Ce1 Al4 96.17(4) 1_554 1_554
Al3 Ce1 Al4 153.50(3) . 1_554
Al3 Ce1 Al4 95.83(4) 1_554 1_554
Al6 Ce1 Al4 101.33(3) . 1_554
Al1 Ce1 Al4 56.43(4) 3_556 .
Al1 Ce1 Al4 104.49(4) 3 .
Al2 Ce1 Al4 99.21(4) 1_554 .
Al2 Ce1 Al4 49.99(4) . .
Al5 Ce1 Al4 96.16(4) . .
Al5 Ce1 Al4 154.95(3) 1_554 .
Al3 Ce1 Al4 95.83(4) . .
Al3 Ce1 Al4 153.50(3) 1_554 .
Al6 Ce1 Al4 101.33(3) . .
Al4 Ce1 Al4 77.82(5) 1_554 .
Al1 Ce1 Al9 51.22(2) 3_556 3
Al1 Ce1 Al9 51.22(2) 3 3
Al2 Ce1 Al9 102.31(3) 1_554 3
Al2 Ce1 Al9 102.31(3) . 3
Al5 Ce1 Al9 103.52(2) . 3
Al5 Ce1 Al9 103.52(2) 1_554 3
Al3 Ce1 Al9 140.50(2) . 3
Al3 Ce1 Al9 140.50(2) 1_554 3
Al6 Ce1 Al9 144.51(2) . 3
Al4 Ce1 Al9 53.34(2) 1_554 3
Al4 Ce1 Al9 53.34(2) . 3
Al9 Co2 Al6 109.07(4) . .
Al9 Co2 Al7 126.07(4) . .
Al6 Co2 Al7 124.86(5) . .
Al9 Co2 Al3 126.45(3) . 1_554
Al6 Co2 Al3 73.10(4) . 1_554
Al7 Co2 Al3 74.50(4) . 1_554
Al9 Co2 Al3 126.45(3) . .
Al6 Co2 Al3 73.10(4) . .
Al7 Co2 Al3 74.50(4) . .
Al3 Co2 Al3 105.85(6) 1_554 .
Al9 Co2 Al4 73.33(3) . 7_654
Al6 Co2 Al4 126.64(3) . 7_654
Al7 Co2 Al4 74.85(4) . 7_654
Al3 Co2 Al4 65.75(5) 1_554 7_654
Al3 Co2 Al4 149.35(5) . 7_654
Al9 Co2 Al4 73.33(3) . 7_655
Al6 Co2 Al4 126.64(3) . 7_655
Al7 Co2 Al4 74.85(4) . 7_655
Al3 Co2 Al4 149.35(5) 1_554 7_655
Al3 Co2 Al4 65.75(5) . 7_655
Al4 Co2 Al4 105.60(6) 7_654 7_655
Al9 Co2 Al1 68.19(3) . .
Al6 Co2 Al1 68.58(4) . .
Al7 Co2 Al1 129.41(3) . .
Al3 Co2 Al1 141.68(5) 1_554 .
Al3 Co2 Al1 63.37(5) . .
Al4 Co2 Al1 141.52(5) 7_654 .
Al4 Co2 Al1 63.39(5) 7_655 .
Al9 Co2 Al1 68.19(3) . 1_554
Al6 Co2 Al1 68.58(4) . 1_554
Al7 Co2 Al1 129.41(3) . 1_554
Al3 Co2 Al1 63.37(5) 1_554 1_554
Al3 Co2 Al1 141.68(5) . 1_554
Al4 Co2 Al1 63.39(5) 7_654 1_554
Al4 Co2 Al1 141.52(5) 7_655 1_554
Al1 Co2 Al1 101.18(6) . 1_554
Al6 Co1 Al8 125.33(2) . .
Al6 Co1 Al8 125.33(2) . 1_554
Al8 Co1 Al8 109.32(4) . 1_554
Al6 Co1 Al7 122.92(5) . 7_665
Al8 Co1 Al7 71.01(2) . 7_665
Al8 Co1 Al7 71.01(2) 1_554 7_665
Al6 Co1 Al7 125.51(5) . 3_455
Al8 Co1 Al7 71.03(2) . 3_455
Al8 Co1 Al7 71.03(2) 1_554 3_455
Al7 Co1 Al7 111.56(4) 7_665 3_455
Al6 Co1 Al5 71.31(4) . 3_455
Al8 Co1 Al5 146.25(4) . 3_455
Al8 Co1 Al5 63.47(4) 1_554 3_455
Al7 Co1 Al5 128.40(3) 7_665 3_455
Al7 Co1 Al5 75.68(4) 3_455 3_455
Al6 Co1 Al5 71.31(4) . 3_456
Al8 Co1 Al5 63.47(4) . 3_456
Al8 Co1 Al5 146.25(4) 1_554 3_456
Al7 Co1 Al5 128.40(3) 7_665 3_456
Al7 Co1 Al5 75.68(4) 3_455 3_456
Al5 Co1 Al5 103.15(6) 3_455 3_456
Al6 Co1 Al2 70.29(4) . .
Al8 Co1 Al2 63.24(4) . .
Al8 Co1 Al2 145.73(4) 1_554 .
Al7 Co1 Al2 75.16(4) 7_665 .
Al7 Co1 Al2 128.46(3) 3_455 .
Al5 Co1 Al2 141.60(5) 3_455 .
Al5 Co1 Al2 63.75(5) 3_456 .
Al6 Co1 Al2 70.29(4) . 1_554
Al8 Co1 Al2 145.73(4) . 1_554
Al8 Co1 Al2 63.24(4) 1_554 1_554
Al7 Co1 Al2 75.16(4) 7_665 1_554
Al7 Co1 Al2 128.46(3) 3_455 1_554
Al5 Co1 Al2 63.75(5) 3_455 1_554
Al5 Co1 Al2 141.60(5) 3_456 1_554
Al2 Co1 Al2 102.98(6) . 1_554
Al6 Co1 Co1 178.69(5) . 5_565
Al8 Co1 Co1 54.66(2) . 5_565
Al8 Co1 Co1 54.66(2) 1_554 5_565
Al7 Co1 Co1 55.77(4) 7_665 5_565
Al7 Co1 Co1 55.80(4) 3_455 5_565
Al5 Co1 Co1 109.42(3) 3_455 5_565
Al5 Co1 Co1 109.42(3) 3_456 5_565
Al2 Co1 Co1 108.97(4) . 5_565
Al2 Co1 Co1 108.97(4) 1_554 5_565
Co1 Al8 Co1 109.33(4) 5_566 5_565
Co1 Al8 Co1 70.67(4) 5_566 1_556
Co1 Al8 Co1 180.00(2) 5_565 1_556
Co1 Al8 Co1 180.0 5_566 .
Co1 Al8 Co1 70.68(4) 5_565 .
Co1 Al8 Co1 109.32(4) 1_556 .
Co1 Al8 Al2 60.32(2) 5_566 5_566
Co1 Al8 Al2 60.32(2) 5_565 5_566
Co1 Al8 Al2 119.68(2) 1_556 5_566
Co1 Al8 Al2 119.68(2) . 5_566
Co1 Al8 Al2 119.68(2) 5_566 .
Co1 Al8 Al2 119.68(2) 5_565 .
Co1 Al8 Al2 60.32(2) 1_556 .
Co1 Al8 Al2 60.32(2) . .
Al2 Al8 Al2 180.0 5_566 .
Co1 Al8 Al5 60.14(2) 5_566 7_665
Co1 Al8 Al5 60.14(2) 5_565 7_665
Co1 Al8 Al5 119.86(2) 1_556 7_665
Co1 Al8 Al5 119.86(2) . 7_665
Al2 Al8 Al5 61.70(4) 5_566 7_665
Al2 Al8 Al5 118.30(4) . 7_665
Co1 Al8 Al5 119.86(2) 5_566 3_456
Co1 Al8 Al5 119.86(2) 5_565 3_456
Co1 Al8 Al5 60.14(2) 1_556 3_456
Co1 Al8 Al5 60.14(2) . 3_456
Al2 Al8 Al5 118.30(4) 5_566 3_456
Al2 Al8 Al5 61.70(4) . 3_456
Al5 Al8 Al5 180.0 7_665 3_456
Co1 Al8 Al7 55.61(3) 5_566 7_666
Co1 Al8 Al7 124.37(3) 5_565 7_666
Co1 Al8 Al7 55.63(3) 1_556 7_666
Co1 Al8 Al7 124.39(3) . 7_666
Al2 Al8 Al7 111.88(3) 5_566 7_666
Al2 Al8 Al7 68.12(3) . 7_666
Al5 Al8 Al7 68.44(3) 7_665 7_666
Al5 Al8 Al7 111.56(3) 3_456 7_666
Co1 Al8 Al7 124.39(3) 5_566 3_455
Co1 Al8 Al7 55.63(3) 5_565 3_455
Co1 Al8 Al7 124.37(3) 1_556 3_455
Co1 Al8 Al7 55.61(3) . 3_455
Al2 Al8 Al7 68.12(3) 5_566 3_455
Al2 Al8 Al7 111.88(3) . 3_455
Al5 Al8 Al7 111.56(3) 7_665 3_455
Al5 Al8 Al7 68.44(3) 3_456 3_455
Al7 Al8 Al7 180.0 7_666 3_455
Co1 Al8 Al7 55.63(3) 5_566 3_456
Co1 Al8 Al7 124.39(3) 5_565 3_456
Co1 Al8 Al7 55.61(3) 1_556 3_456
Co1 Al8 Al7 124.37(3) . 3_456
Al2 Al8 Al7 68.12(3) 5_566 3_456
Al2 Al8 Al7 111.88(3) . 3_456
Al5 Al8 Al7 111.56(3) 7_665 3_456
Al5 Al8 Al7 68.44(3) 3_456 3_456
Al7 Al8 Al7 92.39(5) 7_666 3_456
Al7 Al8 Al7 87.61(5) 3_455 3_456
Co1 Al8 Al7 124.37(3) 5_566 7_665
Co1 Al8 Al7 55.61(3) 5_565 7_665
Co1 Al8 Al7 124.39(3) 1_556 7_665
Co1 Al8 Al7 55.63(3) . 7_665
Al2 Al8 Al7 111.88(3) 5_566 7_665
Al2 Al8 Al7 68.12(3) . 7_665
Al5 Al8 Al7 68.44(3) 7_665 7_665
Al5 Al8 Al7 111.56(3) 3_456 7_665
Al7 Al8 Al7 87.61(5) 7_666 7_665
Al7 Al8 Al7 92.39(5) 3_455 7_665
Al7 Al8 Al7 180.0 3_456 7_665
Co2 Al9 Co2 180.0 . 5
Co2 Al9 Al1 60.29(3) . .
Co2 Al9 Al1 119.71(3) 5 .
Co2 Al9 Al1 119.71(3) . 5
Co2 Al9 Al1 60.29(3) 5 5
Al1 Al9 Al1 180.0 . 5
Co2 Al9 Al1 119.71(3) . 5_556
Co2 Al9 Al1 60.29(3) 5 5_556
Al1 Al9 Al1 87.43(5) . 5_556
Al1 Al9 Al1 92.57(5) 5 5_556
Co2 Al9 Al1 60.29(3) . 1_554
Co2 Al9 Al1 119.71(3) 5 1_554
Al1 Al9 Al1 92.57(5) . 1_554
Al1 Al9 Al1 87.43(5) 5 1_554
Al1 Al9 Al1 180.00(7) 5_556 1_554
Co2 Al9 Al4 123.85(3) . 3_455
Co2 Al9 Al4 56.15(3) 5 3_455
Al1 Al9 Al4 123.57(4) . 3_455
Al1 Al9 Al4 56.43(4) 5 3_455
Al1 Al9 Al4 116.44(4) 5_556 3_455
Al1 Al9 Al4 63.56(4) 1_554 3_455
Co2 Al9 Al4 56.15(3) . 7_655
Co2 Al9 Al4 123.85(3) 5 7_655
Al1 Al9 Al4 56.43(4) . 7_655
Al1 Al9 Al4 123.57(4) 5 7_655
Al1 Al9 Al4 63.56(4) 5_556 7_655
Al1 Al9 Al4 116.44(4) 1_554 7_655
Al4 Al9 Al4 180.00(5) 3_455 7_655
Co2 Al9 Al4 123.85(3) . 3_456
Co2 Al9 Al4 56.15(3) 5 3_456
Al1 Al9 Al4 63.56(4) . 3_456
Al1 Al9 Al4 116.44(4) 5 3_456
Al1 Al9 Al4 56.43(4) 5_556 3_456
Al1 Al9 Al4 123.57(4) 1_554 3_456
Al4 Al9 Al4 87.34(5) 3_455 3_456
Al4 Al9 Al4 92.66(5) 7_655 3_456
Co2 Al9 Al4 56.15(3) . 7_654
Co2 Al9 Al4 123.85(3) 5 7_654
Al1 Al9 Al4 116.44(4) . 7_654
Al1 Al9 Al4 63.56(4) 5 7_654
Al1 Al9 Al4 123.57(4) 5_556 7_654
Al1 Al9 Al4 56.43(4) 1_554 7_654
Al4 Al9 Al4 92.66(5) 3_455 7_654
Al4 Al9 Al4 87.34(5) 7_655 7_654
Al4 Al9 Al4 180.00(4) 3_456 7_654
Co2 Al9 Ce1 91.031(16) . 3_455
Co2 Al9 Ce1 88.969(16) 5 3_455
Al1 Al9 Ce1 61.80(3) . 3_455
Al1 Al9 Ce1 118.20(3) 5 3_455
Al1 Al9 Ce1 118.20(3) 5_556 3_455
Al1 Al9 Ce1 61.80(3) 1_554 3_455
Al4 Al9 Ce1 61.87(3) 3_455 3_455
Al4 Al9 Ce1 118.13(3) 7_655 3_455
Al4 Al9 Ce1 61.87(3) 3_456 3_455
Al4 Al9 Ce1 118.13(3) 7_654 3_455
Co2 Al9 Ce1 88.969(16) . 7_655
Co2 Al9 Ce1 91.031(16) 5 7_655
Al1 Al9 Ce1 118.20(3) . 7_655
Al1 Al9 Ce1 61.80(3) 5 7_655
Al1 Al9 Ce1 61.80(3) 5_556 7_655
Al1 Al9 Ce1 118.20(3) 1_554 7_655
Al4 Al9 Ce1 118.13(3) 3_455 7_655
Al4 Al9 Ce1 61.87(3) 7_655 7_655
Al4 Al9 Ce1 118.13(3) 3_456 7_655
Al4 Al9 Ce1 61.87(3) 7_654 7_655
Ce1 Al9 Ce1 180.000(7) 3_455 7_655
Co1 Al2 Co1 102.98(6) . 1_556
Co1 Al2 Al8 56.44(3) . .
Co1 Al2 Al8 56.44(3) 1_556 .
Co1 Al2 Al4 113.24(4) . .
Co1 Al2 Al4 113.24(4) 1_556 .
Al8 Al2 Al4 101.90(5) . .
Co1 Al2 Al5 58.07(3) . 3_456
Co1 Al2 Al5 58.07(3) 1_556 3_456
Al8 Al2 Al5 59.27(4) . 3_456
Al4 Al2 Al5 161.18(7) . 3_456
Co1 Al2 Al6 50.82(3) . .
Co1 Al2 Al6 118.81(6) 1_556 .
Al8 Al2 Al6 102.23(4) . .
Al4 Al2 Al6 127.72(4) . .
Al5 Al2 Al6 62.12(4) 3_456 .
Co1 Al2 Al6 118.81(6) . 1_556
Co1 Al2 Al6 50.82(3) 1_556 1_556
Al8 Al2 Al6 102.23(4) . 1_556
Al4 Al2 Al6 127.72(4) . 1_556
Al5 Al2 Al6 62.12(4) 3_456 1_556
Al6 Al2 Al6 90.73(6) . 1_556
Co1 Al2 Ce1 88.54(4) . .
Co1 Al2 Ce1 167.14(4) 1_556 .
Al8 Al2 Ce1 136.31(3) . .
Al4 Al2 Ce1 66.08(3) . .
Al5 Al2 Ce1 126.49(4) 3_456 .
Al6 Al2 Ce1 64.37(4) . .
Al6 Al2 Ce1 118.50(5) 1_556 .
Co1 Al2 Ce1 167.14(4) . 1_556
Co1 Al2 Ce1 88.55(4) 1_556 1_556
Al8 Al2 Ce1 136.31(3) . 1_556
Al4 Al2 Ce1 66.08(3) . 1_556
Al5 Al2 Ce1 126.49(4) 3_456 1_556
Al6 Al2 Ce1 118.50(5) . 1_556
Al6 Al2 Ce1 64.37(4) 1_556 1_556
Ce1 Al2 Ce1 79.46(5) . 1_556
Co1 Al5 Co1 103.15(6) 3 3_556
Co1 Al5 Al8 56.39(3) 3 3_556
Co1 Al5 Al8 56.39(3) 3_556 3_556
Co1 Al5 Al3 112.37(4) 3 .
Co1 Al5 Al3 112.37(4) 3_556 .
Al8 Al5 Al3 100.70(5) 3_556 .
Co1 Al5 Al2 58.18(3) 3 3_556
Co1 Al5 Al2 58.18(3) 3_556 3_556
Al8 Al5 Al2 59.02(4) 3_556 3_556
Al3 Al5 Al2 159.72(6) . 3_556
Co1 Al5 Al6 117.71(6) 3 3_556
Co1 Al5 Al6 50.44(3) 3_556 3_556
Al8 Al5 Al6 101.19(4) 3_556 3_556
Al3 Al5 Al6 129.49(4) . 3_556
Al2 Al5 Al6 60.89(4) 3_556 3_556
Co1 Al5 Al6 50.44(3) 3 3
Co1 Al5 Al6 117.71(6) 3_556 3
Al8 Al5 Al6 101.19(4) 3_556 3
Al3 Al5 Al6 129.49(4) . 3
Al2 Al5 Al6 60.89(4) 3_556 3
Al6 Al5 Al6 89.39(6) 3_556 3
Co1 Al5 Al1 109.03(4) 3 3_556
Co1 Al5 Al1 109.03(4) 3_556 3_556
Al8 Al5 Al1 148.70(6) 3_556 3_556
Al3 Al5 Al1 110.60(6) . 3_556
Al2 Al5 Al1 89.68(5) 3_556 3_556
Al6 Al5 Al1 58.60(4) 3_556 3_556
Al6 Al5 Al1 58.60(4) 3 3_556
Co1 Al5 Ce1 167.45(4) 3 1_556
Co1 Al5 Ce1 88.85(4) 3_556 1_556
Al8 Al5 Ce1 135.60(3) 3_556 1_556
Al3 Al5 Ce1 65.19(3) . 1_556
Al2 Al5 Ce1 128.18(4) 3_556 1_556
Al6 Al5 Ce1 67.29(4) 3_556 1_556
Al6 Al5 Ce1 120.55(5) 3 1_556
Al1 Al5 Ce1 62.69(3) 3_556 1_556
Co1 Al5 Ce1 88.85(4) 3 .
Co1 Al5 Ce1 167.44(4) 3_556 .
Al8 Al5 Ce1 135.60(3) 3_556 .
Al3 Al5 Ce1 65.19(3) . .
Al2 Al5 Ce1 128.18(4) 3_556 .
Al6 Al5 Ce1 120.55(5) 3_556 .
Al6 Al5 Ce1 67.29(4) 3 .
Al1 Al5 Ce1 62.69(3) 3_556 .
Ce1 Al5 Ce1 78.95(5) 1_556 .
Co2 Al3 Co2 105.85(6) 1_556 .
Co2 Al3 Al1 59.81(3) 1_556 .
Co2 Al3 Al1 59.81(3) . .
Co2 Al3 Al5 115.75(4) 1_556 .
Co2 Al3 Al5 115.75(4) . .
Al1 Al3 Al5 169.57(7) . .
Co2 Al3 Al4 57.20(3) 1_556 7_655
Co2 Al3 Al4 57.20(3) . 7_655
Al1 Al3 Al4 59.50(5) . 7_655
Al5 Al3 Al4 110.07(6) . 7_655
Co2 Al3 Al6 118.19(6) 1_556 .
Co2 Al3 Al6 50.81(3) . .
Al1 Al3 Al6 59.89(4) . .
Al5 Al3 Al6 125.97(4) . .
Al4 Al3 Al6 101.10(5) 7_655 .
Co2 Al3 Al6 50.81(3) 1_556 1_556
Co2 Al3 Al6 118.19(6) . 1_556
Al1 Al3 Al6 59.89(4) . 1_556
Al5 Al3 Al6 125.97(4) . 1_556
Al4 Al3 Al6 101.10(5) 7_655 1_556
Al6 Al3 Al6 87.59(6) . 1_556
Co2 Al3 Ce1 87.30(4) 1_556 1_556
Co2 Al3 Ce1 163.89(4) . 1_556
Al1 Al3 Ce1 122.79(4) . 1_556
Al5 Al3 Ce1 64.39(3) . 1_556
Al4 Al3 Ce1 138.84(3) 7_655 1_556
Al6 Al3 Ce1 114.89(5) . 1_556
Al6 Al3 Ce1 63.04(3) 1_556 1_556
Co2 Al3 Ce1 163.89(4) 1_556 .
Co2 Al3 Ce1 87.30(4) . .
Al1 Al3 Ce1 122.79(4) . .
Al5 Al3 Ce1 64.40(3) . .
Al4 Al3 Ce1 138.84(3) 7_655 .
Al6 Al3 Ce1 63.04(3) . .
Al6 Al3 Ce1 114.89(5) 1_556 .
Ce1 Al3 Ce1 78.34(5) 1_556 .
Co2 Al4 Co2 105.60(6) 7_666 7_665
Co2 Al4 Al2 115.28(4) 7_666 .
Co2 Al4 Al2 115.28(4) 7_665 .
Co2 Al4 Al1 59.72(3) 7_666 7_665
Co2 Al4 Al1 59.72(3) 7_665 7_665
Al2 Al4 Al1 168.42(7) . 7_665
Co2 Al4 Al3 57.05(3) 7_666 7_665
Co2 Al4 Al3 57.05(3) 7_665 7_665
Al2 Al4 Al3 109.03(6) . 7_665
Al1 Al4 Al3 59.39(5) 7_665 7_665
Co2 Al4 Al9 50.51(3) 7_666 3_556
Co2 Al4 Al9 117.65(5) 7_665 3_556
Al2 Al4 Al9 127.05(4) . 3_556
Al1 Al4 Al9 59.35(3) 7_665 3_556
Al3 Al4 Al9 100.49(4) 7_665 3_556
Co2 Al4 Al9 117.65(5) 7_666 3
Co2 Al4 Al9 50.51(3) 7_665 3
Al2 Al4 Al9 127.05(4) . 3
Al1 Al4 Al9 59.35(3) 7_665 3
Al3 Al4 Al9 100.49(4) 7_665 3
Al9 Al4 Al9 87.34(5) 3_556 3
Co2 Al4 Ce1 164.33(4) 7_666 .
Co2 Al4 Ce1 87.84(4) 7_665 .
Al2 Al4 Ce1 63.93(3) . .
Al1 Al4 Ce1 124.02(4) 7_665 .
Al3 Al4 Ce1 138.62(3) 7_665 .
Al9 Al4 Ce1 116.20(5) 3_556 .
Al9 Al4 Ce1 64.79(3) 3 .
Co2 Al4 Ce1 87.84(4) 7_666 1_556
Co2 Al4 Ce1 164.33(4) 7_665 1_556
Al2 Al4 Ce1 63.93(3) . 1_556
Al1 Al4 Ce1 124.02(4) 7_665 1_556
Al3 Al4 Ce1 138.62(3) 7_665 1_556
Al9 Al4 Ce1 64.79(3) 3_556 1_556
Al9 Al4 Ce1 116.20(5) 3 1_556
Ce1 Al4 Ce1 77.82(5) . 1_556
Co2 Al1 Co2 101.18(6) . 1_556
Co2 Al1 Al3 56.82(3) . .
Co2 Al1 Al3 56.82(3) 1_556 .
Co2 Al1 Al4 56.89(3) . 7_655
Co2 Al1 Al4 56.89(3) 1_556 7_655
Al3 Al1 Al4 61.11(5) . 7_655
Co2 Al1 Al9 51.52(3) . .
Co2 Al1 Al9 119.65(5) 1_556 .
Al3 Al1 Al9 105.08(4) . .
Al4 Al1 Al9 64.22(3) 7_655 .
Co2 Al1 Al9 119.65(6) . 1_556
Co2 Al1 Al9 51.52(3) 1_556 1_556
Al3 Al1 Al9 105.08(4) . 1_556
Al4 Al1 Al9 64.22(3) 7_655 1_556
Al9 Al1 Al9 92.57(5) . 1_556
Co2 Al1 Al6 119.15(6) . 1_556
Co2 Al1 Al6 51.49(3) 1_556 1_556
Al3 Al1 Al6 63.86(4) . 1_556
Al4 Al1 Al6 104.99(5) 7_655 1_556
Al9 Al1 Al6 168.11(6) . 1_556
Al9 Al1 Al6 86.58(4) 1_556 1_556
Co2 Al1 Al6 51.49(4) . .
Co2 Al1 Al6 119.15(6) 1_556 .
Al3 Al1 Al6 63.86(4) . .
Al4 Al1 Al6 104.99(5) 7_655 .
Al9 Al1 Al6 86.58(4) . .
Al9 Al1 Al6 168.10(6) 1_556 .
Al6 Al1 Al6 91.81(6) 1_556 .
Co2 Al1 Al5 112.12(4) . 3_456
Co2 Al1 Al5 112.12(4) 1_556 3_456
Al3 Al1 Al5 95.91(6) . 3_456
Al4 Al1 Al5 157.03(7) 7_655 3_456
Al9 Al1 Al5 127.59(3) . 3_456
Al9 Al1 Al5 127.59(3) 1_556 3_456
Al6 Al1 Al5 60.64(4) 1_556 3_456
Al6 Al1 Al5 60.64(4) . 3_456
Co2 Al1 Ce1 89.66(4) . 3_455
Co2 Al1 Ce1 169.15(4) 1_556 3_455
Al3 Al1 Ce1 131.85(4) . 3_455
Al4 Al1 Ce1 131.06(3) 7_655 3_455
Al9 Al1 Ce1 66.98(3) . 3_455
Al9 Al1 Ce1 122.22(5) 1_556 3_455
Al6 Al1 Ce1 123.19(5) 1_556 3_455
Al6 Al1 Ce1 68.23(4) . 3_455
Al5 Al1 Ce1 63.33(3) 3_456 3_455
Co2 Al1 Ce1 169.15(4) . 3_456
Co2 Al1 Ce1 89.66(4) 1_556 3_456
Al3 Al1 Ce1 131.85(4) . 3_456
Al4 Al1 Ce1 131.06(3) 7_655 3_456
Al9 Al1 Ce1 122.22(5) . 3_456
Al9 Al1 Ce1 66.98(3) 1_556 3_456
Al6 Al1 Ce1 68.22(4) 1_556 3_456
Al6 Al1 Ce1 123.19(5) . 3_456
Al5 Al1 Ce1 63.33(3) 3_456 3_456
Ce1 Al1 Ce1 79.49(5) 3_455 3_456
Co2 Al7 Co1 145.66(6) . 7_655
Co2 Al7 Co1 145.90(6) . 3
Co1 Al7 Co1 68.44(4) 7_655 3
Co2 Al7 Al8 136.19(2) . 3_556
Co1 Al7 Al8 53.36(3) 7_655 3_556
Co1 Al7 Al8 53.37(3) 3 3_556
Co2 Al7 Al8 136.19(2) . 3
Co1 Al7 Al8 53.36(3) 7_655 3
Co1 Al7 Al8 53.37(3) 3 3
Al8 Al7 Al8 87.61(5) 3_556 3
Co1 Al6 Co2 178.13(7) . .
Co1 Al6 Al1 119.02(4) . 1_554
Co2 Al6 Al1 59.93(4) . 1_554
Co1 Al6 Al1 119.02(4) . .
Co2 Al6 Al1 59.92(4) . .
Al1 Al6 Al1 91.81(6) 1_554 .
Co1 Al6 Al2 58.89(4) . .
Co2 Al6 Al2 122.14(4) . .
Al1 Al6 Al2 177.73(6) 1_554 .
Al1 Al6 Al2 88.69(5) . .
Co1 Al6 Al2 58.89(4) . 1_554
Co2 Al6 Al2 122.14(4) . 1_554
Al1 Al6 Al2 88.69(5) 1_554 1_554
Al1 Al6 Al2 177.73(6) . 1_554
Al2 Al6 Al2 90.73(6) . 1_554
Co1 Al6 Al5 58.26(3) . 3_455
Co2 Al6 Al5 120.68(4) . 3_455
Al1 Al6 Al5 60.76(4) 1_554 3_455
Al1 Al6 Al5 121.46(6) . 3_455
Al2 Al6 Al5 117.14(6) . 3_455
Al2 Al6 Al5 56.99(4) 1_554 3_455
Co1 Al6 Al5 58.26(3) . 3_456
Co2 Al6 Al5 120.68(4) . 3_456
Al1 Al6 Al5 121.46(6) 1_554 3_456
Al1 Al6 Al5 60.76(4) . 3_456
Al2 Al6 Al5 56.99(4) . 3_456
Al2 Al6 Al5 117.14(6) 1_554 3_456
Al5 Al6 Al5 89.39(6) 3_455 3_456
Co1 Al6 Al3 124.93(4) . 1_554
Co2 Al6 Al3 56.09(3) . 1_554
Al1 Al6 Al3 56.26(4) 1_554 1_554
Al1 Al6 Al3 116.02(6) . 1_554
Al2 Al6 Al3 125.38(6) . 1_554
Al2 Al6 Al3 66.05(4) 1_554 1_554
Al5 Al6 Al3 91.41(5) 3_455 1_554
Al5 Al6 Al3 176.49(6) 3_456 1_554
Co1 Al6 Al3 124.93(4) . .
Co2 Al6 Al3 56.09(3) . .
Al1 Al6 Al3 116.02(6) 1_554 .
Al1 Al6 Al3 56.26(4) . .
Al2 Al6 Al3 66.05(4) . .
Al2 Al6 Al3 125.38(6) 1_554 .
Al5 Al6 Al3 176.49(6) 3_455 .
Al5 Al6 Al3 91.41(4) 3_456 .
Al3 Al6 Al3 87.59(6) 1_554 .
Co1 Al6 Ce1 91.87(4) . .
Co2 Al6 Ce1 90.00(4) . .
Al1 Al6 Ce1 118.87(4) 1_554 .
Al1 Al6 Ce1 118.87(4) . .
Al2 Al6 Ce1 62.68(3) . .
Al2 Al6 Ce1 62.68(3) 1_554 .
Al5 Al6 Ce1 119.67(4) 3_455 .
Al5 Al6 Ce1 119.67(4) 3_456 .
Al3 Al6 Ce1 62.74(4) 1_554 .
Al3 Al6 Ce1 62.74(4) . .
Co1 Al6 Ce1 88.74(4) . 3_455
Co2 Al6 Ce1 89.39(4) . 3_455
Al1 Al6 Ce1 60.79(4) 1_554 3_455
Al1 Al6 Ce1 60.79(4) . 3_455
Al2 Al6 Ce1 117.68(4) . 3_455
Al2 Al6 Ce1 117.68(4) 1_554 3_455
Al5 Al6 Ce1 60.69(4) 3_455 3_455
Al5 Al6 Ce1 60.69(4) 3_456 3_455
Al3 Al6 Ce1 116.88(4) 1_554 3_455
Al3 Al6 Ce1 116.88(4) . 3_455
Ce1 Al6 Ce1 179.39(4) . 3_455

loop_
_geom_bond_atom_site_label_1
_geom_bond_atom_site_label_2
_geom_bond_distance
_geom_bond_site_symmetry_2
Ce1 Al1 3.1452(13) 3_556
Ce1 Al1 3.1452(13) 3
Ce1 Al2 3.1461(13) 1_554
Ce1 Al2 3.1461(13) .
Ce1 Al5 3.1633(13) .
Ce1 Al5 3.1634(13) 1_554
Ce1 Al3 3.1840(13) .
Ce1 Al3 3.1840(13) 1_554
Ce1 Al6 3.1927(13) .
Ce1 Al4 3.2018(13) 1_554
Ce1 Al4 3.2018(13) .
Ce1 Al9 3.285(2) 3
Co2 Al9 2.3461(6) .
Co2 Al6 2.3537(14) .
Co2 Al7 2.4643(14) .
Co2 Al3 2.5204(13) 1_554
Co2 Al3 2.5205(13) .
Co2 Al4 2.5248(13) 7_654
Co2 Al4 2.5248(13) 7_655
Co2 Al1 2.6029(13) .
Co2 Al1 2.6029(13) 1_554
Co1 Al6 2.3269(14) .
Co1 Al8 2.4652(11) .
Co1 Al8 2.4652(11) 1_554
Co1 Al7 2.5360(15) 7_665
Co1 Al7 2.5350(14) 3_455
Co1 Al5 2.5669(13) 3_455
Co1 Al5 2.5669(13) 3_456
Co1 Al2 2.5700(13) .
Co1 Al2 2.5700(13) 1_554
Co1 Co1 2.8517(11) 5_565
Al8 Co1 2.4652(11) 5_566
Al8 Co1 2.4652(11) 5_565
Al8 Co1 2.4652(11) 1_556
Al8 Al2 2.6414(13) 5_566
Al8 Al2 2.6414(13) .
Al8 Al5 2.6481(13) 7_665
Al8 Al5 2.6481(13) 3_456
Al8 Al7 2.9051(13) 7_666
Al8 Al7 2.9051(13) 3_455
Al8 Al7 2.9051(13) 3_456
Al8 Al7 2.9051(13) 7_665
Al9 Co2 2.3462(6) 5
Al9 Al1 2.7823(13) .
Al9 Al1 2.7823(13) 5
Al9 Al1 2.7823(13) 5_556
Al9 Al1 2.7823(13) 1_554
Al9 Al4 2.9123(13) 3_455
Al9 Al4 2.9123(13) 7_655
Al9 Al4 2.9123(13) 3_456
Al9 Al4 2.9123(13) 7_654
Al9 Ce1 3.285(2) 3_455
Al9 Ce1 3.285(2) 7_655
Al2 Co1 2.5700(13) 1_556
Al2 Al4 2.6829(19) .
Al2 Al5 2.7125(18) 3_456
Al2 Al6 2.8261(16) .
Al2 Al6 2.8261(16) 1_556
Al2 Ce1 3.1462(13) 1_556
Al5 Co1 2.5670(13) 3
Al5 Co1 2.5670(13) 3_556
Al5 Al8 2.6482(13) 3_556
Al5 Al3 2.703(2) .
Al5 Al2 2.7126(18) 3_556
Al5 Al6 2.8592(16) 3_556
Al5 Al6 2.8592(16) 3
Al5 Al1 2.8627(18) 3_556
Al5 Ce1 3.1633(13) 1_556
Al3 Co2 2.5205(13) 1_556
Al3 Al1 2.6918(19) .
Al3 Al4 2.7385(19) 7_655
Al3 Al6 2.9058(16) .
Al3 Al6 2.9058(16) 1_556
Al3 Ce1 3.1840(13) 1_556
Al4 Co2 2.5248(13) 7_666
Al4 Co2 2.5248(13) 7_665
Al4 Al1 2.6949(19) 7_665
Al4 Al3 2.7385(19) 7_665
Al4 Al9 2.9123(13) 3_556
Al4 Al9 2.9122(13) 3
Al4 Ce1 3.2019(13) 1_556
Al1 Co2 2.6029(13) 1_556
Al1 Al4 2.6948(18) 7_655
Al1 Al9 2.7823(13) 1_556
Al1 Al6 2.8001(15) 1_556
Al1 Al6 2.8001(15) .
Al1 Al5 2.8628(18) 3_456
Al1 Ce1 3.1453(13) 3_455
Al1 Ce1 3.1453(13) 3_456
Al7 Co1 2.5360(15) 7_655
Al7 Co1 2.5350(14) 3
Al7 Al8 2.9051(13) 3_556
Al7 Al8 2.9051(13) 3
Al6 Al1 2.8001(15) 1_554
Al6 Al2 2.8261(16) 1_554
Al6 Al5 2.8592(16) 3_455
Al6 Al5 2.8592(16) 3_456
Al6 Al3 2.9058(16) 1_554
Al6 Ce1 3.3465(13) 3_455
